data_2103439
loop_
_publ_author_name
'Zakaria, Choudhury M.'
'Ferguson, George'
'Lough, Alan J.'
'Glidewell, Christopher'

_publ_section_title
;
 Ferrocene-1,1'-dicarboxylic acid as a building block in supramolecular
 chemistry: supramolecular structures in one, two and three dimensions
;
_journal_issue 5
_journal_name_full 'Acta Crystallographica Section B'
_journal_page_first 786
_journal_page_last 802
_journal_paper_doi 10.1107/S010876810200976X
_journal_volume 58
_journal_year 2002
_chemical_formula_moiety 'C12 H9 Fe O4, C5 H12 N'
_chemical_formula_sum 'C17 H21 Fe N O4'
_chemical_formula_weight 359.20
_chemical_name_systematic
;
Piperidine--ferrocene-1,1'-dicarboxylic acid (1/1)
;
_space_group_IT_number 14
_symmetry_cell_setting monoclinic
_symmetry_space_group_name_Hall '-P 2ybc'
_symmetry_space_group_name_H-M 'P 1 21/c 1'
_atom_sites_solution_hydrogens geom
_atom_sites_solution_primary direct
_atom_sites_solution_secondary difmap
_cell_angle_alpha 90
_cell_angle_beta 99.058(3)
_cell_angle_gamma 90
_cell_formula_units_Z 4
_cell_length_a 5.9880(3)
_cell_length_b 19.4750(12)
_cell_length_c 13.4340(9)
_cell_measurement_reflns_used 2442
_cell_measurement_temperature 150(2)
_cell_measurement_theta_max 25.08
_cell_measurement_theta_min 3.45
_cell_volume 1547.09(16)
_computing_cell_refinement 'DENZO-SMN (Otwinowski & Minor, 1997)'
_computing_data_collection 'Kappa-CCD server software (Nonius, 1997)'
_computing_data_reduction 'DENZO-SMN (Otwinowski & Minor, 1997)'
_computing_molecular_graphics 'ORTEP (Johnson, 1976), PLATON (Spek, 2001)'
_computing_publication_material 'SHELXL-97  and WordPerfect macro PRPKAPPA (Ferguson, 1999)'
_computing_structure_refinement 'SHELXL-97 (Sheldrick, 1997)'
_computing_structure_solution 'SHELXS-97 (Sheldrick, 1997)'
_diffrn_ambient_temperature 150(2)
_diffrn_measured_fraction_theta_full 0.978
_diffrn_measured_fraction_theta_max 0.978
_diffrn_measurement_device_type Kappa-CCD
_diffrn_measurement_method '\f scans,and \w scans with \k offsets'
_diffrn_radiation_monochromator graphite
_diffrn_radiation_source 'fine-focus sealed X-ray tube'
_diffrn_radiation_type 'Mo K\a'
_diffrn_radiation_wavelength 0.71073
_diffrn_reflns_av_R_equivalents 0.068
_diffrn_reflns_av_sigmaI/netI 0.0828
_diffrn_reflns_limit_h_max 7
_diffrn_reflns_limit_h_min 0
_diffrn_reflns_limit_k_max 23
_diffrn_reflns_limit_k_min 0
_diffrn_reflns_limit_l_max 15
_diffrn_reflns_limit_l_min -16
_diffrn_reflns_number 7828
_diffrn_reflns_theta_full 25.08
_diffrn_reflns_theta_max 25.08
_diffrn_reflns_theta_min 3.45
_diffrn_standards_decay_% 0
_exptl_absorpt_coefficient_mu 0.995
_exptl_absorpt_correction_T_max 0.8899
_exptl_absorpt_correction_T_min 0.7545
_exptl_absorpt_correction_type multi-scan
_exptl_absorpt_process_details 'DENZO-SMN (Otwinowski & Minor, 1997)'
_exptl_crystal_colour orange
_exptl_crystal_density_diffrn 1.542
_exptl_crystal_density_method 'not measured'
_exptl_crystal_description needle
_exptl_crystal_F_000 752
_exptl_crystal_size_max 0.30
_exptl_crystal_size_mid 0.15
_exptl_crystal_size_min 0.12
_refine_diff_density_max 0.562
_refine_diff_density_min -0.664
_refine_ls_extinction_method none
_refine_ls_goodness_of_fit_ref 1.051
_refine_ls_hydrogen_treatment constr
_refine_ls_matrix_type full
_refine_ls_number_parameters 210
_refine_ls_number_reflns 2694
_refine_ls_number_restraints 0
_refine_ls_restrained_S_all 1.051
_refine_ls_R_factor_all 0.0788
_refine_ls_R_factor_gt 0.0450
_refine_ls_shift/su_max 0.001
_refine_ls_shift/su_mean 0.000
_refine_ls_structure_factor_coef Fsqd
_refine_ls_weighting_details 'w=1/[\s^2^(Fo^2^)+(0.0363P)^2^+0.1390P] where P=(Fo^2^+2Fc^2^)/3'
_refine_ls_weighting_scheme calc
_refine_ls_wR_factor_gt 0.0948
_refine_ls_wR_factor_ref 0.1074
_reflns_number_gt 1926
_reflns_number_total 2694
_reflns_threshold_expression >2\s(I)
_cod_data_source_file na0136.cif
_cod_data_source_block VI
_cod_depositor_comments
;
The following automatic conversions were performed:
'_exptl_absorpt_correction_type' value 'Multi-scan' changed to
'multi-scan' according to
'/home/saulius/struct/CIF-dictionaries/cif_core.dic' dictionary named
'cif_core.dic' version 2.4.1 from 2010-06-29.

Automatic conversion script
Id: cif_fix_enum 1527 2010-12-29 10:47:43Z saulius 

The following automatic conversions were performed:

'_exptl_absorpt_correction_type' value 'Multi-scan' changed to
'multi-scan' according to
/home/saulius/struct/CIF-dictionaries/cif_core.dic dictionary named
'cif_core.dic' version 2.4.1 from 2010-06-29.

Automatic conversion script
Id: cif_fix_values 1715 2011-07-08 13:25:40Z adriana 
;
_cod_original_sg_symbol_H-M 'P 21/c'
_cod_database_code 2103439
_cod_database_fobs_code 2103439

loop_
_symmetry_equiv_pos_as_xyz
'x, y, z'
'-x, y+1/2, -z+1/2'
'-x, -y, -z'
'x, -y-1/2, z-1/2'

loop_
_atom_site_label
_atom_site_fract_x
_atom_site_fract_y
_atom_site_fract_z
_atom_site_U_iso_or_equiv
_atom_site_adp_type
_atom_site_calc_flag
_atom_site_refinement_flags
_atom_site_occupancy
_atom_site_type_symbol
Fe1 0.40895(8) 0.51052(3) 0.24488(3) 0.02042(17) Uani d . 1 Fe
O11 0.3972(4) 0.31674(14) 0.3031(2) 0.0318(6) Uani d . 1 O
O12 0.7474(4) 0.35619(14) 0.30357(17) 0.0286(6) Uani d . 1 O
O21 0.4328(4) 0.70154(15) 0.1865(2) 0.0365(7) Uani d . 1 O
O22 0.7901(4) 0.66341(14) 0.20833(16) 0.0290(6) Uani d . 1 O
C11 0.4700(5) 0.43238(19) 0.3455(2) 0.0206(8) Uani d . 1 C
C12 0.2404(6) 0.4552(2) 0.3397(2) 0.0234(8) Uani d . 1 C
C13 0.2431(6) 0.5254(2) 0.3662(2) 0.0262(9) Uani d . 1 C
C14 0.4730(6) 0.5463(2) 0.3903(2) 0.0251(8) Uani d . 1 C
C15 0.6128(6) 0.4893(2) 0.3772(2) 0.0229(8) Uani d . 1 C
C16 0.5474(6) 0.3641(2) 0.3155(2) 0.0235(8) Uani d . 1 C
C21 0.4918(5) 0.5861(2) 0.1523(2) 0.0231(8) Uani d . 1 C
C22 0.6216(6) 0.52565(19) 0.1432(2) 0.0233(8) Uani d . 1 C
C23 0.4703(6) 0.4713(2) 0.1107(2) 0.0281(9) Uani d . 1 C
C24 0.2453(6) 0.4978(2) 0.0994(2) 0.0270(9) Uani d . 1 C
C25 0.2580(6) 0.5682(2) 0.1252(2) 0.0269(9) Uani d . 1 C
C26 0.5852(6) 0.6531(2) 0.1856(2) 0.0247(8) Uani d . 1 C
N1 0.9448(4) 0.26877(17) 0.1826(2) 0.0272(8) Uani d . 1 N
C2 1.0158(6) 0.3250(2) 0.1200(3) 0.0327(9) Uani d . 1 C
C3 1.1703(6) 0.2980(2) 0.0494(3) 0.0346(10) Uani d . 1 C
C4 1.0587(6) 0.2405(2) -0.0159(3) 0.0354(10) Uani d . 1 C
C5 0.9776(6) 0.1844(2) 0.0489(3) 0.0331(10) Uani d . 1 C
C6 0.8275(6) 0.2126(2) 0.1191(3) 0.0327(9) Uani d . 1 C
H11 0.4601 0.2786 0.2987 0.048 Uiso calc PR 0.50 H
H21 0.4960 0.7401 0.1889 0.055 Uiso calc PR 0.50 H
H12 0.1092 0.4278 0.3213 0.028 Uiso calc R 1 H
H13 0.1143 0.5536 0.3677 0.031 Uiso calc R 1 H
H14 0.5241 0.5909 0.4116 0.030 Uiso calc R 1 H
H15 0.7734 0.4891 0.3876 0.028 Uiso calc R 1 H
H22 0.7818 0.5224 0.1565 0.028 Uiso calc R 1 H
H23 0.5113 0.4253 0.0986 0.034 Uiso calc R 1 H
H24 0.1106 0.4725 0.0782 0.032 Uiso calc R 1 H
H25 0.1333 0.5984 0.1247 0.032 Uiso calc R 1 H
H1A 0.8492 0.2861 0.2238 0.033 Uiso calc R 1 H
H1B 1.0699 0.2511 0.2230 0.033 Uiso calc R 1 H
H2A 1.0961 0.3608 0.1643 0.039 Uiso calc R 1 H
H2B 0.8805 0.3463 0.0800 0.039 Uiso calc R 1 H
H3A 1.2088 0.3358 0.0059 0.041 Uiso calc R 1 H
H3B 1.3125 0.2810 0.0895 0.041 Uiso calc R 1 H
H4A 1.1679 0.2208 -0.0563 0.043 Uiso calc R 1 H
H4B 0.9286 0.2588 -0.0630 0.043 Uiso calc R 1 H
H5A 0.8932 0.1494 0.0046 0.040 Uiso calc R 1 H
H5B 1.1101 0.1617 0.0888 0.040 Uiso calc R 1 H
H6A 0.6863 0.2306 0.0794 0.039 Uiso calc R 1 H
H6B 0.7866 0.1754 0.1631 0.039 Uiso calc R 1 H

loop_
_atom_site_aniso_label
_atom_site_aniso_U_11
_atom_site_aniso_U_22
_atom_site_aniso_U_33
_atom_site_aniso_U_12
_atom_site_aniso_U_13
_atom_site_aniso_U_23
Fe1 0.0210(3) 0.0192(3) 0.0213(3) 0.0000(2) 0.00432(18) 0.0012(2)
O11 0.0259(14) 0.0178(17) 0.0525(16) 0.0016(11) 0.0086(12) 0.0021(13)
O12 0.0230(14) 0.0246(18) 0.0396(14) 0.0021(11) 0.0099(10) -0.0014(12)
O21 0.0274(14) 0.0218(19) 0.0606(17) -0.0023(12) 0.0077(12) 0.0025(14)
O22 0.0240(14) 0.0280(18) 0.0349(13) -0.0022(11) 0.0037(10) 0.0009(12)
C11 0.0257(19) 0.016(2) 0.0203(17) -0.0012(15) 0.0058(13) -0.0017(15)
C12 0.0266(19) 0.021(2) 0.0241(17) -0.0010(16) 0.0094(14) 0.0003(15)
C13 0.028(2) 0.023(3) 0.0296(19) 0.0054(16) 0.0096(14) -0.0031(16)
C14 0.036(2) 0.017(2) 0.0229(17) -0.0042(17) 0.0071(14) -0.0026(16)
C15 0.0254(18) 0.022(2) 0.0216(17) 0.0002(16) 0.0059(13) -0.0007(15)
C16 0.026(2) 0.023(3) 0.0213(17) -0.0004(16) 0.0050(14) 0.0051(15)
C21 0.0256(19) 0.023(2) 0.0209(17) -0.0005(15) 0.0037(14) 0.0065(16)
C22 0.031(2) 0.023(3) 0.0180(16) -0.0029(16) 0.0077(13) 0.0015(15)
C23 0.041(2) 0.021(3) 0.0232(18) 0.0000(17) 0.0080(15) 0.0002(16)
C24 0.032(2) 0.025(3) 0.0220(17) -0.0047(16) -0.0026(14) 0.0035(16)
C25 0.028(2) 0.024(3) 0.0277(18) -0.0002(16) 0.0014(14) 0.0088(17)
C26 0.031(2) 0.022(2) 0.0226(17) 0.0016(16) 0.0097(15) 0.0080(15)
N1 0.0235(16) 0.030(2) 0.0298(16) 0.0051(13) 0.0076(12) 0.0027(14)
C2 0.035(2) 0.030(3) 0.033(2) -0.0021(18) 0.0044(16) 0.0000(18)
C3 0.037(2) 0.038(3) 0.031(2) -0.0081(19) 0.0099(16) -0.0007(18)
C4 0.041(2) 0.037(3) 0.030(2) -0.001(2) 0.0106(16) 0.0023(18)
C5 0.042(2) 0.028(3) 0.029(2) 0.0018(18) 0.0056(16) -0.0008(17)
C6 0.029(2) 0.034(3) 0.035(2) -0.0050(17) 0.0043(15) 0.0009(18)

loop_
_atom_type_symbol
_atom_type_description
_atom_type_scat_dispersion_real
_atom_type_scat_dispersion_imag
_atom_type_scat_source
C C 0.0033 0.0016 'International Tables Vol C Tables 4.2.6.8 and 6.1.1.4'
H H 0.0000 0.0000 'International Tables Vol C Tables 4.2.6.8 and 6.1.1.4'
Fe Fe 0.3463 0.8444 'International Tables Vol C Tables 4.2.6.8 and 6.1.1.4'
O O 0.0106 0.0060 'International Tables Vol C Tables 4.2.6.8 and 6.1.1.4'
N N 0.0061 0.0033 'International Tables Vol C Tables 4.2.6.8 and 6.1.1.4'

loop_
_geom_angle_atom_site_label_1
_geom_angle_atom_site_label_2
_geom_angle_atom_site_label_3
_geom_angle
_geom_angle_publ_flag
C16 O11 H11 109.5 no
C26 O21 H21 109.5 no
C15 C11 C12 107.5(3) no
C15 C11 C16 125.5(3) no
C12 C11 C16 126.8(3) no
C13 C12 C11 108.2(3) no
C13 C12 H12 125.9 no
C11 C12 H12 125.9 no
C12 C13 C14 107.9(3) no
C12 C13 H13 126.1 no
C14 C13 H13 126.1 no
C15 C14 C13 108.4(3) no
C15 C14 H14 125.8 no
C13 C14 H14 125.8 no
C14 C15 C11 108.0(3) no
C14 C15 H15 126.0 no
C11 C15 H15 126.0 no
O12 C16 O11 124.4(4) no
O12 C16 C11 119.7(3) no
O11 C16 C11 116.0(3) no
C22 C21 C25 107.6(3) no
C22 C21 C26 125.2(3) no
C25 C21 C26 127.3(3) no
C23 C22 C21 108.2(3) no
C23 C22 H22 125.9 no
C21 C22 H22 125.9 no
C22 C23 C24 108.0(3) no
C22 C23 H23 126.0 no
C24 C23 H23 126.0 no
C25 C24 C23 108.1(3) no
C25 C24 H24 125.9 no
C23 C24 H24 125.9 no
C24 C25 C21 108.1(3) no
C24 C25 H25 126.0 no
C21 C25 H25 126.0 no
O22 C26 O21 123.1(4) no
O22 C26 C21 122.6(3) no
O21 C26 C21 114.3(3) no
C2 N1 C6 111.6(3) no
C2 N1 H1A 109.3 no
C6 N1 H1A 109.3 no
C2 N1 H1B 109.3 no
C6 N1 H1B 109.3 no
H1A N1 H1B 108.0 no
N1 C2 C3 110.8(3) no
N1 C2 H2A 109.5 no
C3 C2 H2A 109.5 no
N1 C2 H2B 109.5 no
C3 C2 H2B 109.5 no
H2A C2 H2B 108.1 no
C4 C3 C2 111.2(3) no
C4 C3 H3A 109.4 no
C2 C3 H3A 109.4 no
C4 C3 H3B 109.4 no
C2 C3 H3B 109.4 no
H3A C3 H3B 108.0 no
C3 C4 C5 110.6(3) no
C3 C4 H4A 109.5 no
C5 C4 H4A 109.5 no
C3 C4 H4B 109.5 no
C5 C4 H4B 109.5 no
H4A C4 H4B 108.1 no
C6 C5 C4 111.9(3) no
C6 C5 H5A 109.2 no
C4 C5 H5A 109.2 no
C6 C5 H5B 109.2 no
C4 C5 H5B 109.2 no
H5A C5 H5B 107.9 no
N1 C6 C5 110.6(3) no
N1 C6 H6A 109.5 no
C5 C6 H6A 109.5 no
N1 C6 H6B 109.5 no
C5 C6 H6B 109.5 no
H6A C6 H6B 108.1 no

loop_
_geom_bond_atom_site_label_1
_geom_bond_atom_site_label_2
_geom_bond_distance
_geom_bond_publ_flag
Fe1 C11 2.030(3) no
Fe1 C12 2.051(3) no
Fe1 C13 2.058(3) no
Fe1 C14 2.053(3) no
Fe1 C15 2.033(3) no
Fe1 C21 2.038(3) no
Fe1 C22 2.030(3) no
Fe1 C23 2.043(3) no
Fe1 C24 2.058(3) no
Fe1 C25 2.051(3) no
O11 C16 1.281(4) no
O11 H11 0.84 no
O12 C16 1.243(4) no
O21 C26 1.314(4) no
O21 H21 0.84 no
O22 C26 1.233(4) no
C11 C15 1.423(5) no
C11 C12 1.436(4) no
C11 C16 1.484(5) no
C12 C13 1.412(5) no
C12 H12 0.95 no
C13 C14 1.423(5) no
C13 H13 0.95 no
C14 C15 1.418(5) no
C14 H14 0.95 no
C15 H15 0.95 no
C21 C22 1.426(5) no
C21 C25 1.433(5) no
C21 C26 1.462(5) no
C22 C23 1.416(5) no
C22 H22 0.95 no
C23 C24 1.429(5) no
C23 H23 0.95 no
C24 C25 1.413(5) no
C24 H24 0.95 no
C25 H25 0.95 no
N1 C2 1.484(5) no
N1 C6 1.492(5) no
N1 H1A 0.92 no
N1 H1B 0.92 no
C2 C3 1.519(5) no
C2 H2A 0.99 no
C2 H2B 0.99 no
C3 C4 1.512(5) no
C3 H3A 0.99 no
C3 H3B 0.99 no
C4 C5 1.522(5) no
C4 H4A 0.99 no
C4 H4B 0.99 no
C5 C6 1.506(5) no
C5 H5A 0.99 no
C5 H5B 0.99 no
C6 H6A 0.99 no
C6 H6B 0.99 no

loop_
_geom_hbond_atom_site_label_D
_geom_hbond_atom_site_label_H
_geom_hbond_atom_site_label_A
_geom_hbond_site_symmetry_A
_geom_hbond_distance_DH
_geom_hbond_distance_HA
_geom_hbond_distance_DA
_geom_hbond_angle_DHA
_geom_hbond_publ_flag
O11 H11 O21 2_645 0.84 1.63 2.459(4) 168 yes
O21 H21 O11 2_655 0.84 1.62 2.459(4) 176 yes
N1 H1A O12 . 0.92 1.89 2.746(4) 153 yes
N1 H1B O22 2_745 0.92 2.06 2.854(4) 144 yes
N1 H1B O11 1_655 0.92 2.44 3.074(4) 126 no

loop_
_geom_torsion_atom_site_label_1
_geom_torsion_atom_site_label_2
_geom_torsion_atom_site_label_3
_geom_torsion_atom_site_label_4
_geom_torsion
C15 C11 C12 C13 0.8(4)
C16 C11 C12 C13 -174.2(3)
C11 C12 C13 C14 -1.0(4)
C12 C13 C14 C15 0.9(4)
C13 C14 C15 C11 -0.4(4)
C12 C11 C15 C14 -0.2(4)
C16 C11 C15 C14 174.8(3)
C15 C11 C16 O12 -9.9(5)
C12 C11 C16 O12 164.2(3)
C15 C11 C16 O11 170.5(3)
C12 C11 C16 O11 -15.4(5)
C25 C21 C22 C23 0.1(4)
C26 C21 C22 C23 178.9(3)
C21 C22 C23 C24 0.1(4)
C22 C23 C24 C25 -0.2(4)
C23 C24 C25 C21 0.3(4)
C22 C21 C25 C24 -0.3(4)
C26 C21 C25 C24 -179.1(3)
C22 C21 C26 O22 0.7(5)
C25 C21 C26 O22 179.3(3)
C22 C21 C26 O21 178.9(3)
C25 C21 C26 O21 -2.5(5)
C6 N1 C2 C3 -57.8(4)
N1 C2 C3 C4 56.0(4)
C2 C3 C4 C5 -53.7(4)
C3 C4 C5 C6 53.9(4)
C2 N1 C6 C5 57.5(4)
C4 C5 C6 N1 -55.4(4)
